data_4513968
loop_
_publ_author_name
'Zhu, Yuyang'
'Zhou, Wentong'
'Petryna, Ellen M.'
'Rogers, Brock R.'
'Day, Cynthia S.'
'Jones, Amanda C.'

_publ_section_title
;
 Insights into Alkene Activation by Gold: Nucleophile Activation with Base
 as a Trigger for Generation of Lewis Acidic Gold
;
_journal_name_full 'ACS Catalysis'
_journal_page_first 7357
_journal_paper_doi 10.1021/acscatal.6b01674
_journal_year 2016
_chemical_formula_sum 'C45 H55 Au Cl2 N2 O'
_chemical_formula_weight 907.77
_space_group_crystal_system triclinic
_space_group_IT_number 2
_space_group_name_Hall '-P 1'
_space_group_name_H-M_alt 'P -1'
_symmetry_space_group_name_Hall '-P 1'
_symmetry_space_group_name_H-M 'P -1'
_atom_sites_solution_hydrogens geom
_atom_sites_solution_primary direct
_atom_sites_solution_secondary difmap
_audit_creation_method SHELXL-2014/7
_cell_angle_alpha 90.4530(10)
_cell_angle_beta 90.8400(10)
_cell_angle_gamma 114.6590(10)
_cell_formula_units_Z 2
_cell_length_a 9.1823(4)
_cell_length_b 9.5417(6)
_cell_length_c 26.1911(13)
_cell_measurement_reflns_used 9933
_cell_measurement_temperature 193(2)
_cell_measurement_theta_max 31.18
_cell_measurement_theta_min 3.48
_cell_volume 2084.99(19)
_computing_cell_refinement 'Bruker APEX2 v2014.7'
_computing_data_collection 'Bruker SMART'
_computing_data_reduction 'Bruker APEX2 v2014.7'
_computing_molecular_graphics 'Bruker APEX2 v2014.7'
_computing_publication_material 'Bruker APEX2 v2014.7'
_computing_structure_refinement 'SHELXL-2014 (Sheldrick, 2014)'
_computing_structure_solution 'SHELXL-2014 (Sheldrick, 2014)'
_diffrn_ambient_temperature 193(2)
_diffrn_measured_fraction_theta_full 0.996
_diffrn_measured_fraction_theta_max 0.984
_diffrn_measurement_device_type 'Bruker APEX CCD'
_diffrn_measurement_method '\f and \w scans'
_diffrn_radiation_monochromator graphite
_diffrn_radiation_type MoK\a
_diffrn_radiation_wavelength 0.71073
_diffrn_reflns_av_R_equivalents 0.0297
_diffrn_reflns_av_unetI/netI 0.0315
_diffrn_reflns_Laue_measured_fraction_full 0.996
_diffrn_reflns_Laue_measured_fraction_max 0.984
_diffrn_reflns_limit_h_max 12
_diffrn_reflns_limit_h_min -12
_diffrn_reflns_limit_k_max 13
_diffrn_reflns_limit_k_min -13
_diffrn_reflns_limit_l_max 36
_diffrn_reflns_limit_l_min -36
_diffrn_reflns_number 30855
_diffrn_reflns_point_group_measured_fraction_full 0.996
_diffrn_reflns_point_group_measured_fraction_max 0.984
_diffrn_reflns_theta_full 25.242
_diffrn_reflns_theta_max 30.049
_diffrn_reflns_theta_min 3.493
_diffrn_source 'sealed tube'
_exptl_absorpt_coefficient_mu 3.691
_exptl_absorpt_correction_T_max 0.746
_exptl_absorpt_correction_T_min 0.586
_exptl_absorpt_correction_type multi-scan
_exptl_absorpt_process_details
;
 Data were corrected for scaling and absorption effects using the
 multi-scan technique (SADABS). The ratio of minimum
 to maximum apparent transmission was 0.785. The
 calculated minimum and maximum transmission
 coefficients (based on crystal size) are 0.342 and 0.666.
;
_exptl_crystal_colour colourless
_exptl_crystal_density_diffrn 1.446
_exptl_crystal_description irregular
_exptl_crystal_F_000 920
_exptl_crystal_size_max 0.370
_exptl_crystal_size_mid 0.230
_exptl_crystal_size_min 0.120
_exptl_transmission_factor_max 0.746
_exptl_transmission_factor_min 0.586
_refine_diff_density_max 1.927
_refine_diff_density_min -0.836
_refine_diff_density_rms 0.096
_refine_ls_extinction_method none
_refine_ls_goodness_of_fit_ref 1.167
_refine_ls_hydrogen_treatment constr
_refine_ls_matrix_type full
_refine_ls_number_parameters 504
_refine_ls_number_reflns 12034
_refine_ls_number_restraints 0
_refine_ls_restrained_S_all 1.167
_refine_ls_R_factor_all 0.0323
_refine_ls_R_factor_gt 0.0299
_refine_ls_shift/su_max 0.003
_refine_ls_shift/su_mean 0.000
_refine_ls_structure_factor_coef Fsqd
_refine_ls_weighting_details 'w=1/[\s^2^(Fo^2^)+(0.0287P)^2^+1.2155P] where P=(Fo^2^+2Fc^2^)/3'
_refine_ls_weighting_scheme calc
_refine_ls_wR_factor_gt 0.0716
_refine_ls_wR_factor_ref 0.0726
_reflns_Friedel_coverage 0.000
_reflns_number_gt 11426
_reflns_number_total 12034
_reflns_threshold_expression 'I > 2\s(I)'
_cod_data_source_file cs6b01674_si_002.cif
_cod_data_source_block a42v
_cod_database_code 4513968
_shelx_shelxl_version_number 2014/7
_shelx_space_group_comment
;
The symmetry employed for this shelxl refinement is uniquely defined
by the following loop, which should always be used as a source of
symmetry information in preference to the above space-group names.
They are only intended as comments.
;
_shelx_estimated_absorpt_t_min 0.342
_shelx_estimated_absorpt_t_max 0.666
_computing.bruker_data_scaling 'SADABS V2014/3 (Bruker AXS)'

loop_
_space_group_symop_operation_xyz
'x, y, z'
'-x, -y, -z'

loop_
_atom_site_label
_atom_site_type_symbol
_atom_site_fract_x
_atom_site_fract_y
_atom_site_fract_z
_atom_site_U_iso_or_equiv
_atom_site_adp_type
_atom_site_occupancy
_atom_site_site_symmetry_order
_atom_site_calc_flag
_atom_site_refinement_flags_posn
_atom_site_refinement_flags_adp
_atom_site_refinement_flags_occupancy
_atom_site_disorder_assembly
_atom_site_disorder_group
Au1 Au 0.59892(2) 0.31028(2) 0.78816(2) 0.03266(4) Uani 1 1 d . . . . .
O1 O 0.2222(5) -0.0640(4) 0.70541(14) 0.0437(10) Uani 0.5 1 d . . P A 1
O1' O 0.1521(5) 0.0226(6) 0.70916(16) 0.0488(10) Uani 0.5 1 d . . P A 2
N1 N 0.8895(2) 0.6074(2) 0.76808(8) 0.0305(4) Uani 1 1 d . . . . .
N2 N 0.9065(2) 0.5360(2) 0.84415(8) 0.0331(4) Uani 1 1 d . . . . .
C1 C 0.8122(3) 0.4932(3) 0.80159(9) 0.0297(4) Uani 1 1 d . . . . .
C2 C 1.0284(3) 0.7194(3) 0.78948(10) 0.0381(5) Uani 1 1 d . . . . .
H2 H 1.1016 0.8099 0.7735 0.046 Uiso 1 1 calc R U . . .
C3 C 1.0392(3) 0.6743(3) 0.83748(11) 0.0394(6) Uani 1 1 d . . . . .
H3 H 1.1217 0.7270 0.8620 0.047 Uiso 1 1 calc R U . . .
C4 C 0.8337(3) 0.6073(3) 0.71626(9) 0.0330(5) Uani 1 1 d . . . . .
C5 C 0.8934(3) 0.5418(3) 0.67827(10) 0.0378(5) Uani 1 1 d . . . . .
C6 C 0.8390(4) 0.5441(4) 0.62819(11) 0.0476(7) Uani 1 1 d . . . . .
H6 H 0.8764 0.5014 0.6012 0.057 Uiso 1 1 calc R U . . .
C7 C 0.7316(4) 0.6079(4) 0.61750(12) 0.0534(8) Uani 1 1 d . . . . .
H7 H 0.6955 0.6076 0.5833 0.064 Uiso 1 1 calc R U . . .
C8 C 0.6765(4) 0.6718(4) 0.65583(12) 0.0490(7) Uani 1 1 d . . . . .
H8 H 0.6032 0.7153 0.6476 0.059 Uiso 1 1 calc R U . . .
C9 C 0.7267(3) 0.6736(3) 0.70661(11) 0.0396(6) Uani 1 1 d . . . . .
C10 C 1.0099(4) 0.4711(4) 0.69035(12) 0.0460(6) Uani 1 1 d . . . . .
H10 H 1.0555 0.5069 0.7254 0.055 Uiso 1 1 calc R U . . .
C11 C 0.9229(6) 0.2958(5) 0.6910(2) 0.0842(14) Uani 1 1 d . . . . .
H11A H 0.8283 0.2655 0.7124 0.126 Uiso 1 1 calc R U . . .
H11B H 0.9950 0.2528 0.7048 0.126 Uiso 1 1 calc R U . . .
H11C H 0.8896 0.2564 0.6561 0.126 Uiso 1 1 calc R U . . .
C12 C 1.1492(5) 0.5201(6) 0.65370(17) 0.0705(11) Uani 1 1 d . . . . .
H12A H 1.2236 0.4759 0.6645 0.106 Uiso 1 1 calc R U . . .
H12B H 1.2054 0.6329 0.6539 0.106 Uiso 1 1 calc R U . . .
H12C H 1.1083 0.4831 0.6191 0.106 Uiso 1 1 calc R U . . .
C13 C 0.6687(4) 0.7480(4) 0.74848(13) 0.0490(7) Uani 1 1 d . . . . .
H13 H 0.7252 0.7442 0.7810 0.059 Uiso 1 1 calc R U . . .
C14 C 0.4892(6) 0.6601(6) 0.7564(2) 0.0862(15) Uani 1 1 d . . . . .
H14A H 0.4568 0.7069 0.7850 0.129 Uiso 1 1 calc R U . . .
H14B H 0.4647 0.5523 0.7640 0.129 Uiso 1 1 calc R U . . .
H14C H 0.4308 0.6647 0.7253 0.129 Uiso 1 1 calc R U . . .
C15 C 0.7127(7) 0.9171(5) 0.7368(2) 0.0814(13) Uani 1 1 d . . . . .
H15A H 0.8293 0.9720 0.7341 0.122 Uiso 1 1 calc R U . . .
H15B H 0.6756 0.9636 0.7642 0.122 Uiso 1 1 calc R U . . .
H15C H 0.6615 0.9242 0.7044 0.122 Uiso 1 1 calc R U . . .
C16 C 0.8716(3) 0.4533(3) 0.89166(9) 0.0335(5) Uani 1 1 d . . . . .
C17 C 0.7993(3) 0.5046(3) 0.92974(10) 0.0386(5) Uani 1 1 d . . . . .
C18 C 0.7746(4) 0.4291(4) 0.97660(11) 0.0480(7) Uani 1 1 d . . . . .
H18 H 0.7265 0.4608 1.0036 0.058 Uiso 1 1 calc R U . . .
C19 C 0.8191(4) 0.3093(4) 0.98407(13) 0.0541(8) Uani 1 1 d . . . . .
H19 H 0.8031 0.2608 1.0163 0.065 Uiso 1 1 calc R U . . .
C20 C 0.8863(4) 0.2593(4) 0.94528(13) 0.0506(7) Uani 1 1 d . . . . .
H20 H 0.9138 0.1750 0.9509 0.061 Uiso 1 1 calc R U . . .
C21 C 0.9148(3) 0.3304(3) 0.89789(11) 0.0415(6) Uani 1 1 d . . . . .
C22 C 0.7425(4) 0.6302(4) 0.92045(12) 0.0470(7) Uani 1 1 d . . . . .
H22 H 0.7873 0.6781 0.8871 0.056 Uiso 1 1 calc R U . . .
C23 C 0.5640(6) 0.5588(7) 0.9142(3) 0.103(2) Uani 1 1 d . . . . .
H23A H 0.5314 0.4731 0.8895 0.154 Uiso 1 1 calc R U . . .
H23B H 0.5284 0.6364 0.9019 0.154 Uiso 1 1 calc R U . . .
H23C H 0.5153 0.5203 0.9472 0.154 Uiso 1 1 calc R U . . .
C24 C 0.8018(7) 0.7572(5) 0.9604(2) 0.0908(17) Uani 1 1 d . . . . .
H24A H 0.9191 0.8088 0.9598 0.136 Uiso 1 1 calc R U . . .
H24B H 0.7678 0.7132 0.9941 0.136 Uiso 1 1 calc R U . . .
H24C H 0.7571 0.8321 0.9531 0.136 Uiso 1 1 calc R U . . .
C25 C 0.9949(4) 0.2800(4) 0.85556(15) 0.0564(8) Uani 1 1 d . . . . .
H25 H 0.9601 0.3073 0.8222 0.068 Uiso 1 1 calc R U . . .
C26 C 1.1774(5) 0.3686(5) 0.8606(2) 0.0816(14) Uani 1 1 d . . . . .
H26A H 1.2062 0.4797 0.8599 0.122 Uiso 1 1 calc R U . . .
H26B H 1.2282 0.3398 0.8322 0.122 Uiso 1 1 calc R U . . .
H26C H 1.2145 0.3430 0.8930 0.122 Uiso 1 1 calc R U . . .
C27 C 0.9497(6) 0.1065(5) 0.8547(2) 0.0825(14) Uani 1 1 d . . . . .
H27A H 0.9838 0.0774 0.8226 0.124 Uiso 1 1 calc R U . . .
H27B H 0.8334 0.0502 0.8576 0.124 Uiso 1 1 calc R U . . .
H27C H 1.0032 0.0806 0.8834 0.124 Uiso 1 1 calc R U . . .
C28 C 0.3803(3) 0.1291(3) 0.77153(10) 0.0424(6) Uani 1 1 d . . . . .
H28A H 0.3616 0.0449 0.7959 0.051 Uiso 0.5 1 calc R U P B 1
H28B H 0.2936 0.1642 0.7755 0.051 Uiso 0.5 1 calc R U P B 1
H28C H 0.3940 0.0316 0.7706 0.051 Uiso 0.5 1 calc R U P C 2
H28D H 0.3043 0.1217 0.7989 0.051 Uiso 0.5 1 calc R U P C 2
C29 C 0.3755(6) 0.0676(6) 0.71620(19) 0.0349(10) Uani 0.5 1 d . . P A 1
H29 H 0.4619 0.0300 0.7138 0.042 Uiso 0.5 1 calc R U P A 1
C29' C 0.3099(7) 0.1495(7) 0.7202(2) 0.0423(12) Uani 0.5 1 d . . P A 2
H29' H 0.2895 0.2440 0.7244 0.051 Uiso 0.5 1 calc R U P A 2
C30 C 0.3963(5) 0.1708(5) 0.67615(14) 0.0753(14) Uani 1 1 d . . . . .
H30A H 0.5101 0.2204 0.6662 0.090 Uiso 0.5 1 calc R U P A 1
H30B H 0.3613 0.2520 0.6862 0.090 Uiso 0.5 1 calc R U P A 1
H30C H 0.4878 0.1434 0.6823 0.090 Uiso 0.5 1 calc R U P A 2
H30D H 0.4397 0.2808 0.6667 0.090 Uiso 0.5 1 calc R U P A 2
C32 C 0.1551(4) -0.0488(4) 0.66371(13) 0.0584(9) Uani 1 1 d . . . . .
H32A H 0.0721 -0.0111 0.6710 0.070 Uiso 0.5 1 calc R U P A 1
H32B H 0.1039 -0.1489 0.6452 0.070 Uiso 0.5 1 calc R U P A 1
H32C H 0.0504 -0.0828 0.6455 0.070 Uiso 0.5 1 calc R U P A 2
H32D H 0.1772 -0.1404 0.6700 0.070 Uiso 0.5 1 calc R U P A 2
C31 C 0.2893(4) 0.0695(4) 0.63138(11) 0.0510(8) Uani 1 1 d . . . . .
C33 C 0.3694(4) -0.0135(5) 0.60005(12) 0.0566(8) Uani 1 1 d . . . . .
C34 C 0.5325(6) 0.0264(7) 0.6017(2) 0.0895(17) Uani 1 1 d . . . . .
H34 H 0.6007 0.1081 0.6235 0.107 Uiso 1 1 calc R U . . .
C35 C 0.5966(10) -0.0532(12) 0.5714(4) 0.134(4) Uani 1 1 d . . . . .
H35 H 0.7079 -0.0288 0.5742 0.161 Uiso 1 1 calc R U . . .
C36 C 0.5052(13) -0.1633(11) 0.5385(3) 0.133(4) Uani 1 1 d . . . . .
H36 H 0.5530 -0.2117 0.5167 0.160 Uiso 1 1 calc R U . . .
C37 C 0.3415(10) -0.2076(8) 0.5356(2) 0.107(2) Uani 1 1 d . . . . .
H37 H 0.2758 -0.2879 0.5129 0.128 Uiso 1 1 calc R U . . .
C38 C 0.2755(7) -0.1320(6) 0.56682(15) 0.0763(13) Uani 1 1 d . . . . .
H38 H 0.1629 -0.1621 0.5654 0.092 Uiso 1 1 calc R U . . .
C39 C 0.2346(4) 0.1611(4) 0.59491(12) 0.0487(7) Uani 1 1 d . . . . .
C40 C 0.0805(6) 0.1062(5) 0.5754(2) 0.0776(12) Uani 1 1 d . . . . .
H40 H 0.0029 0.0099 0.5867 0.093 Uiso 1 1 calc R U . . .
C41 C 0.0359(7) 0.1886(7) 0.5396(2) 0.0949(16) Uani 1 1 d . . . . .
H41 H -0.0713 0.1469 0.5267 0.114 Uiso 1 1 calc R U . . .
C42 C 0.1396(7) 0.3239(6) 0.52294(19) 0.0800(13) Uani 1 1 d . . . . .
H42 H 0.1070 0.3791 0.4987 0.096 Uiso 1 1 calc R U . . .
C43 C 0.2935(7) 0.3825(6) 0.5411(2) 0.0824(14) Uani 1 1 d . . . . .
H43 H 0.3694 0.4787 0.5293 0.099 Uiso 1 1 calc R U . . .
C44 C 0.3399(5) 0.3024(5) 0.57689(17) 0.0674(10) Uani 1 1 d . . . . .
H44 H 0.4475 0.3458 0.5894 0.081 Uiso 1 1 calc R U . . .
C45 C 0.4677(5) 0.0835(5) 0.90584(17) 0.0700(11) Uani 1 1 d . . . . .
H45A H 0.5430 0.1309 0.9349 0.084 Uiso 0.5 1 calc R U P D 1
H45B H 0.5000 0.1554 0.8769 0.084 Uiso 0.5 1 calc R U P D 1
H45C H 0.5746 0.1625 0.9163 0.084 Uiso 0.5 1 calc R U P E 2
H45D H 0.4387 0.1150 0.8727 0.084 Uiso 0.5 1 calc R U P E 2
Cl1 Cl 0.4694(12) -0.0895(13) 0.8886(4) 0.091(2) Uani 0.5 1 d . . P F 1
Cl2 Cl 0.2771(4) 0.0452(4) 0.92279(13) 0.0792(8) Uani 0.5 1 d . . P F 1
Cl1' Cl 0.4818(12) -0.0935(13) 0.8968(5) 0.122(3) Uani 0.5 1 d . . P F 2
Cl2' Cl 0.3303(6) 0.0820(5) 0.95060(19) 0.1205(14) Uani 0.5 1 d . . P F 2

loop_
_atom_site_aniso_label
_atom_site_aniso_U_11
_atom_site_aniso_U_22
_atom_site_aniso_U_33
_atom_site_aniso_U_23
_atom_site_aniso_U_13
_atom_site_aniso_U_12
Au1 0.03028(5) 0.03179(5) 0.02487(5) 0.00323(3) -0.00117(3) 0.00203(4)
O1 0.042(2) 0.0334(18) 0.0298(18) 0.0111(14) -0.0065(15) -0.0094(16)
O1' 0.0304(19) 0.056(3) 0.038(2) -0.0050(18) -0.0003(15) -0.0031(18)
N1 0.0300(9) 0.0283(9) 0.0250(9) 0.0028(7) 0.0014(7) 0.0040(8)
N2 0.0284(9) 0.0350(10) 0.0248(9) 0.0032(8) -0.0019(7) 0.0023(8)
C1 0.0304(11) 0.0297(11) 0.0240(10) 0.0029(8) 0.0003(8) 0.0075(9)
C2 0.0313(12) 0.0334(12) 0.0349(13) 0.0014(10) 0.0020(9) -0.0010(10)
C3 0.0299(12) 0.0384(13) 0.0343(13) -0.0003(10) -0.0020(9) -0.0013(10)
C4 0.0359(12) 0.0278(11) 0.0249(11) 0.0036(8) 0.0005(9) 0.0029(9)
C5 0.0424(14) 0.0333(12) 0.0286(12) 0.0015(9) 0.0032(10) 0.0066(11)
C6 0.0545(17) 0.0494(16) 0.0287(13) -0.0014(11) 0.0023(12) 0.0114(14)
C7 0.0610(19) 0.0577(19) 0.0300(14) 0.0088(12) -0.0062(13) 0.0136(16)
C8 0.0502(17) 0.0544(18) 0.0401(15) 0.0102(13) -0.0065(12) 0.0195(14)
C9 0.0406(14) 0.0379(13) 0.0340(13) 0.0054(10) -0.0001(10) 0.0101(11)
C10 0.0565(18) 0.0469(16) 0.0360(14) -0.0008(11) 0.0045(12) 0.0228(14)
C11 0.082(3) 0.050(2) 0.127(4) 0.009(2) 0.020(3) 0.033(2)
C12 0.058(2) 0.096(3) 0.061(2) 0.011(2) 0.0135(18) 0.035(2)
C13 0.0535(17) 0.0521(17) 0.0469(17) 0.0014(13) 0.0006(13) 0.0276(15)
C14 0.063(3) 0.089(3) 0.097(4) -0.009(3) 0.026(2) 0.021(2)
C15 0.101(4) 0.058(2) 0.094(3) 0.000(2) 0.011(3) 0.042(3)
C16 0.0276(11) 0.0382(12) 0.0268(11) 0.0052(9) -0.0034(8) 0.0060(9)
C17 0.0357(13) 0.0449(14) 0.0295(12) 0.0047(10) -0.0024(9) 0.0113(11)
C18 0.0486(16) 0.0592(18) 0.0288(13) 0.0083(12) 0.0018(11) 0.0151(14)
C19 0.0593(19) 0.0549(18) 0.0360(15) 0.0169(13) -0.0054(13) 0.0116(15)
C20 0.0551(18) 0.0473(16) 0.0464(17) 0.0112(13) -0.0106(14) 0.0184(14)
C21 0.0349(13) 0.0435(14) 0.0409(14) 0.0030(11) -0.0075(10) 0.0115(11)
C22 0.0522(17) 0.0561(18) 0.0368(14) 0.0020(12) -0.0009(12) 0.0269(15)
C23 0.059(3) 0.086(3) 0.173(6) -0.014(4) -0.025(3) 0.042(3)
C24 0.127(4) 0.064(3) 0.089(3) -0.021(2) -0.042(3) 0.050(3)
C25 0.0538(19) 0.064(2) 0.058(2) 0.0024(16) 0.0006(15) 0.0316(17)
C26 0.058(2) 0.064(3) 0.121(4) 0.002(3) 0.028(2) 0.023(2)
C27 0.068(3) 0.062(2) 0.115(4) -0.027(3) -0.002(3) 0.025(2)
C28 0.0365(13) 0.0419(14) 0.0300(13) 0.0031(10) -0.0013(10) -0.0022(11)
C29 0.031(2) 0.031(2) 0.027(2) 0.0051(17) -0.0018(17) -0.0027(19)
C29' 0.034(3) 0.040(3) 0.042(3) 0.001(2) -0.005(2) 0.005(2)
C30 0.057(2) 0.078(3) 0.0371(17) 0.0015(16) 0.0021(14) -0.0252(19)
C32 0.0494(17) 0.0531(18) 0.0413(16) -0.0071(13) 0.0081(13) -0.0099(14)
C31 0.0354(14) 0.0594(18) 0.0294(13) -0.0024(12) 0.0018(10) -0.0085(13)
C33 0.0582(19) 0.081(2) 0.0355(15) 0.0218(15) 0.0073(13) 0.0333(18)
C34 0.064(3) 0.131(4) 0.085(3) 0.056(3) 0.022(2) 0.050(3)
C35 0.118(6) 0.196(9) 0.146(7) 0.103(6) 0.067(5) 0.119(7)
C36 0.218(10) 0.179(8) 0.092(4) 0.081(5) 0.086(5) 0.166(8)
C37 0.191(7) 0.120(5) 0.060(3) 0.016(3) 0.020(3) 0.114(5)
C38 0.109(4) 0.099(3) 0.045(2) -0.002(2) -0.003(2) 0.068(3)
C39 0.0481(16) 0.0484(16) 0.0397(15) -0.0094(12) 0.0067(12) 0.0103(13)
C40 0.065(2) 0.062(2) 0.091(3) -0.001(2) -0.023(2) 0.012(2)
C41 0.093(4) 0.090(4) 0.100(4) 0.000(3) -0.030(3) 0.037(3)
C42 0.100(4) 0.095(4) 0.064(3) 0.006(2) 0.016(2) 0.059(3)
C43 0.096(4) 0.076(3) 0.078(3) 0.023(2) 0.038(3) 0.037(3)
C44 0.054(2) 0.069(2) 0.067(2) 0.0056(19) 0.0168(18) 0.0139(18)
C45 0.073(3) 0.056(2) 0.058(2) 0.0034(17) -0.0014(19) 0.0041(19)
Cl1 0.074(3) 0.079(4) 0.114(3) -0.011(2) -0.020(2) 0.029(2)
Cl2 0.0858(17) 0.0731(15) 0.092(2) -0.0115(14) -0.0035(14) 0.0470(13)
Cl1' 0.081(4) 0.081(4) 0.218(10) 0.030(4) 0.033(5) 0.046(3)
Cl2' 0.133(4) 0.106(3) 0.133(3) 0.048(2) 0.070(3) 0.058(3)

loop_
_atom_type_symbol
_atom_type_description
_atom_type_scat_dispersion_real
_atom_type_scat_dispersion_imag
_atom_type_scat_source
C C 0.0033 0.0016 'International Tables Vol C Tables 4.2.6.8 and 6.1.1.4'
H H 0.0000 0.0000 'International Tables Vol C Tables 4.2.6.8 and 6.1.1.4'
N N 0.0061 0.0033 'International Tables Vol C Tables 4.2.6.8 and 6.1.1.4'
O O 0.0106 0.0060 'International Tables Vol C Tables 4.2.6.8 and 6.1.1.4'
Cl Cl 0.1484 0.1585 'International Tables Vol C Tables 4.2.6.8 and 6.1.1.4'
Au Au -2.0133 8.8022 'International Tables Vol C Tables 4.2.6.8 and 6.1.1.4'

loop_
_geom_angle_atom_site_label_1
_geom_angle_atom_site_label_2
_geom_angle_atom_site_label_3
_geom_angle
C1 Au1 C28 177.35(10)
C32 O1 C29 112.5(3)
C32 O1' C29' 110.0(4)
C1 N1 C2 111.7(2)
C1 N1 C4 123.4(2)
C2 N1 C4 125.0(2)
C1 N2 C3 111.5(2)
C1 N2 C16 124.9(2)
C3 N2 C16 123.6(2)
N2 C1 N1 103.9(2)
N2 C1 Au1 130.51(18)
N1 C1 Au1 125.57(17)
C3 C2 N1 106.3(2)
C3 C2 H2 126.9
N1 C2 H2 126.9
C2 C3 N2 106.7(2)
C2 C3 H3 126.6
N2 C3 H3 126.6
C9 C4 C5 123.9(2)
C9 C4 N1 118.7(2)
C5 C4 N1 117.4(2)
C6 C5 C4 116.6(3)
C6 C5 C10 121.2(3)
C4 C5 C10 122.2(2)
C7 C6 C5 120.9(3)
C7 C6 H6 119.6
C5 C6 H6 119.6
C8 C7 C6 120.8(3)
C8 C7 H7 119.6
C6 C7 H7 119.6
C7 C8 C9 121.1(3)
C7 C8 H8 119.5
C9 C8 H8 119.5
C4 C9 C8 116.8(3)
C4 C9 C13 122.5(3)
C8 C9 C13 120.8(3)
C5 C10 C12 113.0(3)
C5 C10 C11 110.5(3)
C12 C10 C11 110.0(3)
C5 C10 H10 107.7
C12 C10 H10 107.7
C11 C10 H10 107.7
C10 C11 H11A 109.5
C10 C11 H11B 109.5
H11A C11 H11B 109.5
C10 C11 H11C 109.5
H11A C11 H11C 109.5
H11B C11 H11C 109.5
C10 C12 H12A 109.5
C10 C12 H12B 109.5
H12A C12 H12B 109.5
C10 C12 H12C 109.5
H12A C12 H12C 109.5
H12B C12 H12C 109.5
C9 C13 C14 111.4(3)
C9 C13 C15 110.5(3)
C14 C13 C15 111.3(4)
C9 C13 H13 107.8
C14 C13 H13 107.8
C15 C13 H13 107.8
C13 C14 H14A 109.5
C13 C14 H14B 109.5
H14A C14 H14B 109.5
C13 C14 H14C 109.5
H14A C14 H14C 109.5
H14B C14 H14C 109.5
C13 C15 H15A 109.5
C13 C15 H15B 109.5
H15A C15 H15B 109.5
C13 C15 H15C 109.5
H15A C15 H15C 109.5
H15B C15 H15C 109.5
C21 C16 C17 123.4(2)
C21 C16 N2 119.1(2)
C17 C16 N2 117.5(2)
C16 C17 C18 116.9(3)
C16 C17 C22 122.1(2)
C18 C17 C22 121.0(3)
C19 C18 C17 120.8(3)
C19 C18 H18 119.6
C17 C18 H18 119.6
C20 C19 C18 120.7(3)
C20 C19 H19 119.6
C18 C19 H19 119.6
C19 C20 C21 121.1(3)
C19 C20 H20 119.5
C21 C20 H20 119.5
C20 C21 C16 117.0(3)
C20 C21 C25 121.4(3)
C16 C21 C25 121.5(3)
C23 C22 C24 112.7(4)
C23 C22 C17 109.2(3)
C24 C22 C17 113.5(3)
C23 C22 H22 107.0
C24 C22 H22 107.0
C17 C22 H22 107.0
C22 C23 H23A 109.5
C22 C23 H23B 109.5
H23A C23 H23B 109.5
C22 C23 H23C 109.5
H23A C23 H23C 109.5
H23B C23 H23C 109.5
C22 C24 H24A 109.5
C22 C24 H24B 109.5
H24A C24 H24B 109.5
C22 C24 H24C 109.5
H24A C24 H24C 109.5
H24B C24 H24C 109.5
C21 C25 C27 113.3(3)
C21 C25 C26 109.8(3)
C27 C25 C26 109.7(3)
C21 C25 H25 108.0
C27 C25 H25 108.0
C26 C25 H25 108.0
C25 C26 H26A 109.5
C25 C26 H26B 109.5
H26A C26 H26B 109.5
C25 C26 H26C 109.5
H26A C26 H26C 109.5
H26B C26 H26C 109.5
C25 C27 H27A 109.5
C25 C27 H27B 109.5
H27A C27 H27B 109.5
C25 C27 H27C 109.5
H27A C27 H27C 109.5
H27B C27 H27C 109.5
C29' C28 Au1 111.9(3)
C29 C28 Au1 110.9(2)
C29 C28 H28A 109.5
Au1 C28 H28A 109.5
C29 C28 H28B 109.5
Au1 C28 H28B 109.5
H28A C28 H28B 108.0
C29' C28 H28C 109.2
Au1 C28 H28C 109.2
C29' C28 H28D 109.2
Au1 C28 H28D 109.2
H28C C28 H28D 107.9
C30 C29 O1 105.8(4)
C30 C29 C28 117.6(4)
O1 C29 C28 110.4(4)
C30 C29 H29 107.5
O1 C29 H29 107.5
C28 C29 H29 107.5
C30 C29' O1' 106.3(4)
C30 C29' C28 120.7(5)
O1' C29' C28 111.8(4)
C30 C29' H29' 105.6
O1' C29' H29' 105.6
C28 C29' H29' 105.6
C29' C30 C31 111.0(3)
C29 C30 C31 104.9(3)
C29 C30 H30A 110.8
C31 C30 H30A 110.8
C29 C30 H30B 110.8
C31 C30 H30B 110.8
H30A C30 H30B 108.9
C29' C30 H30C 109.4
C31 C30 H30C 109.4
C29' C30 H30D 109.4
C31 C30 H30D 109.4
H30C C30 H30D 108.0
O1 C32 C31 106.6(3)
O1' C32 C31 107.5(3)
O1 C32 H32A 110.4
C31 C32 H32A 110.4
O1 C32 H32B 110.4
C31 C32 H32B 110.4
H32A C32 H32B 108.6
O1' C32 H32C 110.2
C31 C32 H32C 110.2
O1' C32 H32D 110.2
C31 C32 H32D 110.2
H32C C32 H32D 108.5
C39 C31 C33 107.8(2)
C39 C31 C32 115.0(3)
C33 C31 C32 109.6(3)
C39 C31 C30 112.5(3)
C33 C31 C30 113.9(3)
C32 C31 C30 98.0(2)
C34 C33 C38 117.7(5)
C34 C33 C31 123.4(4)
C38 C33 C31 118.8(3)
C33 C34 C35 119.9(7)
C33 C34 H34 120.0
C35 C34 H34 120.0
C36 C35 C34 121.4(7)
C36 C35 H35 119.3
C34 C35 H35 119.3
C35 C36 C37 120.7(6)
C35 C36 H36 119.7
C37 C36 H36 119.7
C36 C37 C38 118.4(7)
C36 C37 H37 120.8
C38 C37 H37 120.8
C37 C38 C33 121.8(6)
C37 C38 H38 119.1
C33 C38 H38 119.1
C40 C39 C44 115.7(4)
C40 C39 C31 122.6(3)
C44 C39 C31 121.6(3)
C39 C40 C41 121.4(5)
C39 C40 H40 119.3
C41 C40 H40 119.3
C42 C41 C40 121.5(5)
C42 C41 H41 119.2
C40 C41 H41 119.2
C41 C42 C43 119.0(5)
C41 C42 H42 120.5
C43 C42 H42 120.5
C42 C43 C44 120.2(5)
C42 C43 H43 119.9
C44 C43 H43 119.9
C39 C44 C43 122.1(4)
C39 C44 H44 119.0
C43 C44 H44 119.0
Cl2 C45 Cl1 106.7(5)
Cl2' C45 Cl1' 115.2(5)
Cl2 C45 H45A 110.4
Cl1 C45 H45A 110.4
Cl2 C45 H45B 110.4
Cl1 C45 H45B 110.4
H45A C45 H45B 108.6
Cl2' C45 H45C 108.5
Cl1' C45 H45C 108.5
Cl2' C45 H45D 108.5
Cl1' C45 H45D 108.5
H45C C45 H45D 107.5

loop_
_geom_bond_atom_site_label_1
_geom_bond_atom_site_label_2
_geom_bond_distance
Au1 C1 2.031(2)
Au1 C28 2.068(3)
O1 C32 1.285(5)
O1 C29 1.466(6)
O1' C32 1.373(5)
O1' C29' 1.472(7)
N1 C1 1.360(3)
N1 C2 1.384(3)
N1 C4 1.443(3)
N2 C1 1.352(3)
N2 C3 1.387(3)
N2 C16 1.446(3)
C2 C3 1.347(4)
C2 H2 0.9500
C3 H3 0.9500
C4 C9 1.394(4)
C4 C5 1.404(4)
C5 C6 1.400(4)
C5 C10 1.515(4)
C6 C7 1.384(5)
C6 H6 0.9500
C7 C8 1.378(5)
C7 H7 0.9500
C8 C9 1.399(4)
C8 H8 0.9500
C9 C13 1.520(4)
C10 C12 1.523(5)
C10 C11 1.524(5)
C10 H10 1.0000
C11 H11A 0.9800
C11 H11B 0.9800
C11 H11C 0.9800
C12 H12A 0.9800
C12 H12B 0.9800
C12 H12C 0.9800
C13 C14 1.523(6)
C13 C15 1.526(5)
C13 H13 1.0000
C14 H14A 0.9800
C14 H14B 0.9800
C14 H14C 0.9800
C15 H15A 0.9800
C15 H15B 0.9800
C15 H15C 0.9800
C16 C21 1.396(4)
C16 C17 1.399(4)
C17 C18 1.401(4)
C17 C22 1.514(4)
C18 C19 1.379(5)
C18 H18 0.9500
C19 C20 1.378(5)
C19 H19 0.9500
C20 C21 1.394(4)
C20 H20 0.9500
C21 C25 1.521(5)
C22 C23 1.495(6)
C22 C24 1.506(5)
C22 H22 1.0000
C23 H23A 0.9800
C23 H23B 0.9800
C23 H23C 0.9800
C24 H24A 0.9800
C24 H24B 0.9800
C24 H24C 0.9800
C25 C27 1.530(6)
C25 C26 1.533(6)
C25 H25 1.0000
C26 H26A 0.9800
C26 H26B 0.9800
C26 H26C 0.9800
C27 H27A 0.9800
C27 H27B 0.9800
C27 H27C 0.9800
C28 C29' 1.532(6)
C28 C29 1.552(6)
C28 H28A 0.9900
C28 H28B 0.9900
C28 H28C 0.9900
C28 H28D 0.9900
C29 C30 1.404(6)
C29 H29 1.0000
C29' C30 1.377(7)
C29' H29' 1.0000
C30 C31 1.559(4)
C30 H30A 0.9900
C30 H30B 0.9900
C30 H30C 0.9900
C30 H30D 0.9900
C32 C31 1.547(4)
C32 H32A 0.9900
C32 H32B 0.9900
C32 H32C 0.9900
C32 H32D 0.9900
C31 C39 1.515(5)
C31 C33 1.528(5)
C33 C34 1.383(6)
C33 C38 1.388(6)
C34 C35 1.390(10)
C34 H34 0.9500
C35 C36 1.334(12)
C35 H35 0.9500
C36 C37 1.381(12)
C36 H36 0.9500
C37 C38 1.388(7)
C37 H37 0.9500
C38 H38 0.9500
C39 C40 1.376(5)
C39 C44 1.382(5)
C40 C41 1.392(7)
C40 H40 0.9500
C41 C42 1.326(8)
C41 H41 0.9500
C42 C43 1.362(8)
C42 H42 0.9500
C43 C44 1.383(7)
C43 H43 0.9500
C44 H44 0.9500
C45 Cl2 1.699(6)
C45 Cl1 1.715(11)
C45 Cl2' 1.731(6)
C45 Cl1' 1.761(12)
C45 H45A 0.9900
C45 H45B 0.9900
C45 H45C 0.9900
C45 H45D 0.9900

loop_
_geom_torsion_atom_site_label_1
_geom_torsion_atom_site_label_2
_geom_torsion_atom_site_label_3
_geom_torsion_atom_site_label_4
_geom_torsion
C3 N2 C1 N1 0.3(3)
C16 N2 C1 N1 177.7(2)
C3 N2 C1 Au1 -176.9(2)
C16 N2 C1 Au1 0.5(4)
C2 N1 C1 N2 -0.3(3)
C4 N1 C1 N2 178.0(2)
C2 N1 C1 Au1 177.07(19)
C4 N1 C1 Au1 -4.6(3)
C1 N1 C2 C3 0.2(3)
C4 N1 C2 C3 -178.1(2)
N1 C2 C3 N2 0.0(3)
C1 N2 C3 C2 -0.2(3)
C16 N2 C3 C2 -177.6(3)
C1 N1 C4 C9 88.7(3)
C2 N1 C4 C9 -93.1(3)
C1 N1 C4 C5 -92.2(3)
C2 N1 C4 C5 85.9(3)
C9 C4 C5 C6 -0.4(4)
N1 C4 C5 C6 -179.4(2)
C9 C4 C5 C10 179.9(3)
N1 C4 C5 C10 0.9(4)
C4 C5 C6 C7 -0.2(4)
C10 C5 C6 C7 179.5(3)
C5 C6 C7 C8 0.5(5)
C6 C7 C8 C9 -0.3(5)
C5 C4 C9 C8 0.7(4)
N1 C4 C9 C8 179.6(3)
C5 C4 C9 C13 -178.0(3)
N1 C4 C9 C13 1.0(4)
C7 C8 C9 C4 -0.3(5)
C7 C8 C9 C13 178.4(3)
C6 C5 C10 C12 45.8(4)
C4 C5 C10 C12 -134.6(3)
C6 C5 C10 C11 -78.1(4)
C4 C5 C10 C11 101.6(4)
C4 C9 C13 C14 -115.0(4)
C8 C9 C13 C14 66.3(4)
C4 C9 C13 C15 120.7(4)
C8 C9 C13 C15 -58.0(4)
C1 N2 C16 C21 84.8(3)
C3 N2 C16 C21 -98.1(3)
C1 N2 C16 C17 -96.9(3)
C3 N2 C16 C17 80.2(3)
C21 C16 C17 C18 1.8(4)
N2 C16 C17 C18 -176.4(2)
C21 C16 C17 C22 -175.3(3)
N2 C16 C17 C22 6.5(4)
C16 C17 C18 C19 -0.4(5)
C22 C17 C18 C19 176.7(3)
C17 C18 C19 C20 -1.2(5)
C18 C19 C20 C21 1.5(5)
C19 C20 C21 C16 -0.2(5)
C19 C20 C21 C25 177.6(3)
C17 C16 C21 C20 -1.4(4)
N2 C16 C21 C20 176.7(2)
C17 C16 C21 C25 -179.3(3)
N2 C16 C21 C25 -1.1(4)
C16 C17 C22 C23 103.9(4)
C18 C17 C22 C23 -73.0(5)
C16 C17 C22 C24 -129.5(4)
C18 C17 C22 C24 53.6(5)
C20 C21 C25 C27 35.0(5)
C16 C21 C25 C27 -147.3(3)
C20 C21 C25 C26 -88.0(4)
C16 C21 C25 C26 89.7(4)
C32 O1 C29 C30 1.0(6)
C32 O1 C29 C28 129.3(4)
Au1 C28 C29 C30 -60.5(5)
Au1 C28 C29 O1 178.1(3)
C32 O1' C29' C30 11.3(7)
C32 O1' C29' C28 -122.3(5)
Au1 C28 C29' C30 55.5(6)
Au1 C28 C29' O1' -178.3(4)
O1' C29' C30 C31 6.9(7)
C28 C29' C30 C31 135.5(5)
O1 C29 C30 C31 -22.5(6)
C28 C29 C30 C31 -146.3(4)
C29 O1 C32 C31 21.3(6)
C29' O1' C32 C31 -24.6(6)
O1 C32 C31 C39 -151.9(4)
O1' C32 C31 C39 -93.4(4)
O1 C32 C31 C33 86.5(4)
O1' C32 C31 C33 145.0(4)
O1 C32 C31 C30 -32.5(5)
O1' C32 C31 C30 26.1(5)
C29' C30 C31 C39 101.6(5)
C29 C30 C31 C39 153.8(4)
C29' C30 C31 C33 -135.4(5)
C29 C30 C31 C33 -83.1(4)
C29' C30 C31 C32 -19.7(6)
C29 C30 C31 C32 32.5(5)
C39 C31 C33 C34 109.3(4)
C32 C31 C33 C34 -124.9(4)
C30 C31 C33 C34 -16.2(5)
C39 C31 C33 C38 -68.5(4)
C32 C31 C33 C38 57.3(4)
C30 C31 C33 C38 166.0(3)
C38 C33 C34 C35 -1.1(6)
C31 C33 C34 C35 -179.0(4)
C33 C34 C35 C36 3.4(9)
C34 C35 C36 C37 -3.7(11)
C35 C36 C37 C38 1.8(9)
C36 C37 C38 C33 0.5(7)
C34 C33 C38 C37 -0.8(6)
C31 C33 C38 C37 177.2(4)
C33 C31 C39 C40 96.3(4)
C32 C31 C39 C40 -26.3(5)
C30 C31 C39 C40 -137.3(4)
C33 C31 C39 C44 -80.0(4)
C32 C31 C39 C44 157.4(3)
C30 C31 C39 C44 46.4(4)
C44 C39 C40 C41 0.5(7)
C31 C39 C40 C41 -176.0(4)
C39 C40 C41 C42 -0.5(9)
C40 C41 C42 C43 0.6(9)
C41 C42 C43 C44 -0.7(8)
C40 C39 C44 C43 -0.7(6)
C31 C39 C44 C43 175.9(4)
C42 C43 C44 C39 0.8(7)
